data_7152105
loop_
_publ_author_name
'Maurya, Hardesh K.'
'Tandon, Vishnu K.'
'Kumar, Brijesh'
'Kumar, Abhinav'
'Huch, Volker'
'Ram, Vishnu Ji'

_publ_section_title
;
 Non-catalytic approach to the synthesis of partially reduced 'S' shaped
 dioxathia- and oxadithiahelicenes through base induced inter- and
 intramolecular C-C bond formation.
;
_journal_issue 3
_journal_name_full 'Organic &amp; biomolecular chemistry'
_journal_page_first 605
_journal_page_last 613
_journal_paper_doi 10.1039/c1ob06091k
_journal_volume 10
_journal_year 2012
_chemical_formula_sum 'C17 H13 Cl N2 O2 S'
_chemical_formula_weight 344.80
_chemical_name_systematic
;
?
;
_space_group_IT_number 29
_symmetry_cell_setting orthorhombic
_symmetry_space_group_name_Hall 'P 2c -2ac'
_symmetry_space_group_name_H-M 'P c a 21'
_atom_sites_solution_hydrogens geom
_atom_sites_solution_primary direct
_atom_sites_solution_secondary difmap
_audit_creation_method SHELXL-97
_cell_angle_alpha 90.00
_cell_angle_beta 90.00
_cell_angle_gamma 90.00
_cell_formula_units_Z 8
_cell_length_a 8.7105(6)
_cell_length_b 8.3893(6)
_cell_length_c 41.097(3)
_cell_measurement_reflns_used 9226
_cell_measurement_temperature 132(2)
_cell_measurement_theta_max 30.73
_cell_measurement_theta_min 2.62
_cell_volume 3003.2(4)
_computing_cell_refinement 'Bruker SAINT'
_computing_data_collection 'Bruker APEX2'
_computing_data_reduction 'Bruker SAINT'
_computing_molecular_graphics 'Bruker SHELXTL'
_computing_publication_material 'Bruker SHELXTL'
_computing_structure_refinement 'SHELXL-97 (Sheldrick, 2008)'
_computing_structure_solution 'SHELXS-97 (Sheldrick, 2008)'
_diffrn_ambient_temperature 132(2)
_diffrn_measured_fraction_theta_full 0.988
_diffrn_measured_fraction_theta_max 0.988
_diffrn_measurement_device_type 'Bruker APEX-II CCD'
_diffrn_measurement_method '\f and \w scans'
_diffrn_radiation_monochromator graphite
_diffrn_radiation_source 'fine-focus sealed tube'
_diffrn_radiation_type MoK\a
_diffrn_radiation_wavelength 0.71073
_diffrn_reflns_av_R_equivalents 0.1281
_diffrn_reflns_av_sigmaI/netI 0.0827
_diffrn_reflns_limit_h_max 12
_diffrn_reflns_limit_h_min -12
_diffrn_reflns_limit_k_max 12
_diffrn_reflns_limit_k_min -11
_diffrn_reflns_limit_l_max 60
_diffrn_reflns_limit_l_min -58
_diffrn_reflns_number 54973
_diffrn_reflns_theta_full 31.28
_diffrn_reflns_theta_max 31.28
_diffrn_reflns_theta_min 0.99
_exptl_absorpt_coefficient_mu 0.404
_exptl_absorpt_correction_T_max 0.9501
_exptl_absorpt_correction_T_min 0.7051
_exptl_absorpt_correction_type multi-scan
_exptl_crystal_density_diffrn 1.525
_exptl_crystal_density_meas 0
_exptl_crystal_density_method 'not measured'
_exptl_crystal_F_000 1424
_exptl_crystal_size_max 0.93
_exptl_crystal_size_mid 0.44
_exptl_crystal_size_min 0.13
_refine_diff_density_max 0.425
_refine_diff_density_min -0.372
_refine_diff_density_rms 0.083
_refine_ls_abs_structure_details 'Flack H D (1983), Acta Cryst. A39, 876-881'
_refine_ls_abs_structure_Flack 0.48(6)
_refine_ls_extinction_method none
_refine_ls_goodness_of_fit_ref 1.038
_refine_ls_hydrogen_treatment mixed
_refine_ls_matrix_type full
_refine_ls_number_parameters 415
_refine_ls_number_reflns 9542
_refine_ls_number_restraints 1
_refine_ls_restrained_S_all 1.038
_refine_ls_R_factor_all 0.0746
_refine_ls_R_factor_gt 0.0562
_refine_ls_shift/su_max 0.001
_refine_ls_shift/su_mean 0.000
_refine_ls_structure_factor_coef Fsqd
_refine_ls_weighting_details 'calc w=1/[\s^2^(Fo^2^)+(0.0792P)^2^+0.0000P] where P=(Fo^2^+2Fc^2^)/3'
_refine_ls_weighting_scheme calc
_refine_ls_wR_factor_gt 0.1334
_refine_ls_wR_factor_ref 0.1430
_reflns_number_gt 7801
_reflns_number_total 9542
_reflns_threshold_expression >2sigma(I)
_cod_data_source_file c1ob06091k.txt
_cod_data_source_block sh2996
_cod_depositor_comments
;
The following automatic conversions were performed:

'_symmetry_cell_setting' value 'Orthorhombic' changed to
'orthorhombic' according to
/home/saulius/struct/CIF-dictionaries/cif_core.dic dictionary named
'cif_core.dic' version 2.4.1 from 2010-06-29.

Automatic conversion script
Id: cif_fix_values 1715 2011-07-08 13:25:40Z adriana 
;
_cod_original_sg_symbol_H-M Pca2(1)
_cod_database_code 7152105

loop_
_symmetry_equiv_pos_as_xyz
'x, y, z'
'-x, -y, z+1/2'
'x+1/2, -y, z'
'-x+1/2, y, z+1/2'

loop_
_atom_site_label
_atom_site_type_symbol
_atom_site_fract_x
_atom_site_fract_y
_atom_site_fract_z
_atom_site_U_iso_or_equiv
_atom_site_adp_type
_atom_site_occupancy
_atom_site_symmetry_multiplicity
_atom_site_calc_flag
_atom_site_refinement_flags
S1 S 0.05096(8) 0.92301(8) 0.486035(18) 0.01897(14) Uani 1 1 d .
Cl1 Cl -0.24084(9) 0.38312(11) 0.57144(2) 0.03200(19) Uani 1 1 d .
O1 O 0.0980(2) 0.4041(2) 0.46867(5) 0.0166(4) Uani 1 1 d .
O2 O 0.1903(3) 0.1919(2) 0.44391(6) 0.0243(5) Uani 1 1 d .
N1 N 0.4767(3) 0.2814(3) 0.39107(7) 0.0258(6) Uani 1 1 d .
N2 N 0.3472(2) 0.7117(3) 0.41076(6) 0.0143(4) Uani 1 1 d .
C1 C -0.0320(3) 0.7677(3) 0.50828(7) 0.0175(5) Uani 1 1 d .
C2 C -0.1448(3) 0.8049(4) 0.53149(8) 0.0229(6) Uani 1 1 d .
H2 H -0.1766 0.9125 0.5340 0.028 Uiso 1 1 calc R
C3 C -0.2108(4) 0.6876(4) 0.55081(8) 0.0237(6) Uani 1 1 d .
H3 H -0.2863 0.7138 0.5666 0.028 Uiso 1 1 calc R
C4 C -0.1632(3) 0.5299(4) 0.54635(8) 0.0211(6) Uani 1 1 d .
C5 C -0.0566(3) 0.4883(4) 0.52311(8) 0.0185(6) Uani 1 1 d .
H5 H -0.0279 0.3799 0.5203 0.022 Uiso 1 1 calc R
C6 C 0.0094(3) 0.6073(3) 0.50350(7) 0.0149(5) Uani 1 1 d .
C7 C 0.1113(3) 0.5616(3) 0.47664(7) 0.0155(5) Uani 1 1 d .
C8 C 0.1990(3) 0.3355(3) 0.44678(7) 0.0155(5) Uani 1 1 d .
C9 C 0.2954(3) 0.4408(3) 0.42851(7) 0.0141(5) Uani 1 1 d .
C10 C 0.2864(3) 0.6097(3) 0.43196(7) 0.0127(5) Uani 1 1 d .
C11 C 0.2034(3) 0.6654(3) 0.46078(7) 0.0142(5) Uani 1 1 d .
C12 C 0.2303(3) 0.8229(3) 0.47741(7) 0.0160(5) Uani 1 1 d .
H12A H 0.2944 0.8915 0.4633 0.019 Uiso 1 1 calc R
H12B H 0.2867 0.8050 0.4980 0.019 Uiso 1 1 calc R
C13 C 0.3042(3) 0.8844(3) 0.40811(7) 0.0167(5) Uani 1 1 d .
H13A H 0.3731 0.9521 0.4214 0.020 Uiso 1 1 calc R
H13B H 0.1967 0.9025 0.4150 0.020 Uiso 1 1 calc R
C14 C 0.3251(3) 0.9174(3) 0.37173(7) 0.0184(5) Uani 1 1 d .
H14A H 0.2336 0.8837 0.3592 0.022 Uiso 1 1 calc R
H14B H 0.3446 1.0319 0.3676 0.022 Uiso 1 1 calc R
C15 C 0.4638(3) 0.8173(3) 0.36308(8) 0.0204(6) Uani 1 1 d .
H15A H 0.5598 0.8669 0.3710 0.024 Uiso 1 1 calc R
H15B H 0.4714 0.8006 0.3393 0.024 Uiso 1 1 calc R
C16 C 0.4303(3) 0.6614(3) 0.38083(7) 0.0182(5) Uani 1 1 d .
H16A H 0.3657 0.5904 0.3673 0.022 Uiso 1 1 calc R
H16B H 0.5267 0.6052 0.3864 0.022 Uiso 1 1 calc R
C17 C 0.3952(3) 0.3565(3) 0.40692(7) 0.0179(5) Uani 1 1 d .
S3 S 0.21921(8) 0.57816(8) 0.190953(17) 0.01814(14) Uani 1 1 d .
Cl2 Cl 0.50695(9) 1.12004(11) 0.10549(2) 0.03196(19) Uani 1 1 d .
O3 O 0.1710(2) 1.0954(2) 0.20820(5) 0.0178(4) Uani 1 1 d .
O4 O 0.0780(3) 1.3087(2) 0.23314(6) 0.0243(5) Uani 1 1 d .
N3 N -0.2076(3) 1.2185(3) 0.28607(7) 0.0240(5) Uani 1 1 d .
N4 N -0.0781(3) 0.7883(3) 0.26636(6) 0.0148(4) Uani 1 1 d .
C18 C 0.3012(3) 0.7338(3) 0.16819(7) 0.0177(5) Uani 1 1 d .
C19 C 0.4129(3) 0.6973(4) 0.14515(8) 0.0222(6) Uani 1 1 d .
H19 H 0.4450 0.5899 0.1424 0.027 Uiso 1 1 calc R
C20 C 0.4774(3) 0.8153(4) 0.12627(7) 0.0237(6) Uani 1 1 d .
H20 H 0.5544 0.7895 0.1108 0.028 Uiso 1 1 calc R
C21 C 0.4294(3) 0.9718(4) 0.13002(8) 0.0216(6) Uani 1 1 d .
C22 C 0.3237(3) 1.0130(3) 0.15380(8) 0.0184(6) Uani 1 1 d .
H22 H 0.2957 1.1215 0.1568 0.022 Uiso 1 1 calc R
C23 C 0.2583(3) 0.8948(3) 0.17347(7) 0.0164(5) Uani 1 1 d .
C24 C 0.1573(3) 0.9380(3) 0.20035(7) 0.0147(5) Uani 1 1 d .
C25 C 0.0701(3) 1.1654(3) 0.23018(8) 0.0172(5) Uani 1 1 d .
C26 C -0.0271(3) 1.0597(3) 0.24864(7) 0.0153(5) Uani 1 1 d .
C27 C -0.0168(3) 0.8911(3) 0.24542(8) 0.0139(5) Uani 1 1 d .
C28 C 0.0653(3) 0.8362(3) 0.21658(7) 0.0141(5) Uani 1 1 d .
C29 C 0.0401(3) 0.6773(3) 0.19950(8) 0.0170(5) Uani 1 1 d .
H29A H -0.0158 0.6956 0.1789 0.020 Uiso 1 1 calc R
H29B H -0.0242 0.6079 0.2134 0.020 Uiso 1 1 calc R
C30 C -0.1623(3) 0.8385(3) 0.29596(7) 0.0178(5) Uani 1 1 d .
H30A H -0.2588 0.8940 0.2902 0.021 Uiso 1 1 calc R
H30B H -0.0986 0.9101 0.3095 0.021 Uiso 1 1 calc R
C31 C -0.1953(4) 0.6832(3) 0.31361(7) 0.0203(6) Uani 1 1 d .
H31A H -0.2910 0.6332 0.3055 0.024 Uiso 1 1 calc R
H31B H -0.2037 0.7001 0.3374 0.024 Uiso 1 1 calc R
C32 C -0.0549(4) 0.5821(3) 0.30518(8) 0.0208(6) Uani 1 1 d .
H32A H 0.0365 0.6161 0.3177 0.025 Uiso 1 1 calc R
H32B H -0.0742 0.4674 0.3092 0.025 Uiso 1 1 calc R
C33 C -0.0365(3) 0.6168(3) 0.26920(7) 0.0177(5) Uani 1 1 d .
H33A H 0.0706 0.5982 0.2621 0.021 Uiso 1 1 calc R
H33B H -0.1062 0.5495 0.2560 0.021 Uiso 1 1 calc R
C34 C -0.1266(3) 1.1433(3) 0.27008(7) 0.0170(5) Uani 1 1 d .

loop_
_atom_site_aniso_label
_atom_site_aniso_U_11
_atom_site_aniso_U_22
_atom_site_aniso_U_33
_atom_site_aniso_U_23
_atom_site_aniso_U_13
_atom_site_aniso_U_12
S1 0.0217(3) 0.0155(3) 0.0197(4) -0.0005(3) 0.0030(3) 0.0024(2)
Cl1 0.0244(4) 0.0445(4) 0.0271(4) 0.0192(3) 0.0045(3) -0.0004(3)
O1 0.0200(10) 0.0116(9) 0.0181(11) 0.0001(7) 0.0047(8) -0.0019(7)
O2 0.0299(11) 0.0119(9) 0.0311(13) 0.0012(8) 0.0045(9) -0.0017(7)
N1 0.0306(14) 0.0197(12) 0.0273(15) -0.0052(10) -0.0001(11) 0.0067(10)
N2 0.0163(10) 0.0123(10) 0.0143(11) -0.0025(8) 0.0020(8) -0.0009(8)
C1 0.0181(12) 0.0202(12) 0.0143(13) 0.0007(10) -0.0008(10) 0.0002(9)
C2 0.0224(14) 0.0261(14) 0.0203(15) -0.0033(11) 0.0013(11) 0.0029(11)
C3 0.0196(13) 0.0365(16) 0.0151(14) -0.0008(12) 0.0046(11) 0.0027(12)
C4 0.0164(13) 0.0320(14) 0.0150(16) 0.0080(13) -0.0037(10) -0.0030(11)
C5 0.0142(11) 0.0236(14) 0.0176(18) 0.0053(11) -0.0026(10) -0.0026(10)
C6 0.0136(12) 0.0168(12) 0.0143(13) 0.0012(10) -0.0003(10) 0.0001(9)
C7 0.0177(13) 0.0124(12) 0.0164(14) -0.0006(10) -0.0022(10) -0.0005(9)
C8 0.0166(12) 0.0176(12) 0.0124(14) -0.0021(10) -0.0010(10) 0.0018(9)
C9 0.0147(11) 0.0138(13) 0.0139(13) -0.0026(10) -0.0017(10) 0.0013(8)
C10 0.0146(12) 0.0130(11) 0.0104(13) -0.0009(9) -0.0019(9) -0.0015(8)
C11 0.0149(12) 0.0146(11) 0.0131(14) -0.0028(10) -0.0024(9) 0.0006(8)
C12 0.0191(12) 0.0146(11) 0.0142(14) -0.0002(10) 0.0007(9) -0.0018(9)
C13 0.0212(13) 0.0084(10) 0.0204(14) 0.0001(9) 0.0018(11) -0.0020(9)
C14 0.0263(14) 0.0166(11) 0.0124(13) 0.0025(10) 0.0047(10) -0.0003(10)
C15 0.0232(13) 0.0185(12) 0.0194(14) 0.0002(11) 0.0028(11) -0.0021(10)
C16 0.0205(13) 0.0174(12) 0.0165(14) -0.0028(11) 0.0049(10) 0.0046(10)
C17 0.0190(12) 0.0132(11) 0.0217(15) -0.0030(10) -0.0022(11) 0.0002(9)
S3 0.0199(3) 0.0154(3) 0.0191(4) -0.0001(3) 0.0026(3) 0.0013(2)
Cl2 0.0244(3) 0.0457(4) 0.0257(4) 0.0176(3) 0.0006(3) -0.0061(3)
O3 0.0197(10) 0.0140(9) 0.0195(12) -0.0003(8) -0.0002(8) -0.0017(7)
O4 0.0306(11) 0.0144(9) 0.0280(13) -0.0003(8) 0.0025(9) -0.0012(8)
N3 0.0260(13) 0.0207(12) 0.0252(15) -0.0033(10) 0.0000(11) 0.0026(9)
N4 0.0159(10) 0.0149(10) 0.0136(11) 0.0008(8) 0.0020(8) 0.0011(8)
C18 0.0183(12) 0.0192(12) 0.0158(14) -0.0002(10) -0.0007(10) -0.0015(9)
C19 0.0238(13) 0.0270(15) 0.0159(14) -0.0030(11) 0.0002(11) 0.0027(11)
C20 0.0210(13) 0.0352(15) 0.0148(15) 0.0005(12) 0.0013(11) -0.0024(11)
C21 0.0162(12) 0.0336(15) 0.0150(16) 0.0040(13) 0.0000(11) -0.0063(11)
C22 0.0175(12) 0.0199(14) 0.0178(18) 0.0033(10) -0.0028(11) -0.0039(10)
C23 0.0144(12) 0.0201(12) 0.0148(14) 0.0009(10) -0.0015(10) -0.0019(9)
C24 0.0136(12) 0.0151(12) 0.0153(14) 0.0015(10) -0.0020(10) -0.0008(8)
C25 0.0166(12) 0.0168(12) 0.0182(15) -0.0001(11) -0.0021(10) 0.0009(9)
C26 0.0158(12) 0.0140(13) 0.0161(14) -0.0003(10) -0.0036(10) 0.0020(9)
C27 0.0117(11) 0.0143(11) 0.0157(14) 0.0004(10) -0.0018(10) 0.0007(9)
C28 0.0167(12) 0.0122(11) 0.0134(14) 0.0017(10) 0.0016(10) -0.0007(9)
C29 0.0171(12) 0.0151(12) 0.0189(14) -0.0045(10) 0.0022(10) -0.0014(9)
C30 0.0174(13) 0.0183(12) 0.0177(14) -0.0017(11) 0.0018(10) 0.0020(9)
C31 0.0243(14) 0.0209(12) 0.0158(14) 0.0012(10) 0.0068(11) -0.0022(10)
C32 0.0252(14) 0.0164(11) 0.0209(15) 0.0028(11) -0.0004(11) -0.0012(10)
C33 0.0216(13) 0.0128(11) 0.0187(14) -0.0013(9) 0.0037(11) 0.0005(9)
C34 0.0217(13) 0.0133(12) 0.0161(14) 0.0008(10) -0.0060(11) 0.0017(9)

loop_
_atom_type_symbol
_atom_type_description
_atom_type_scat_dispersion_real
_atom_type_scat_dispersion_imag
_atom_type_scat_source
C C 0.0033 0.0016 'International Tables Vol C Tables 4.2.6.8 and 6.1.1.4'
H H 0.0000 0.0000 'International Tables Vol C Tables 4.2.6.8 and 6.1.1.4'
N N 0.0061 0.0033 'International Tables Vol C Tables 4.2.6.8 and 6.1.1.4'
O O 0.0106 0.0060 'International Tables Vol C Tables 4.2.6.8 and 6.1.1.4'
S S 0.1246 0.1234 'International Tables Vol C Tables 4.2.6.8 and 6.1.1.4'
Cl Cl 0.1484 0.1585 'International Tables Vol C Tables 4.2.6.8 and 6.1.1.4'

loop_
_geom_angle_atom_site_label_1
_geom_angle_atom_site_label_2
_geom_angle_atom_site_label_3
_geom_angle
C1 S1 C12 96.51(13)
C7 O1 C8 120.3(2)
C10 N2 C16 123.5(2)
C10 N2 C13 124.7(2)
C16 N2 C13 109.6(2)
C2 C1 C6 119.2(3)
C2 C1 S1 118.6(2)
C6 C1 S1 122.2(2)
C3 C2 C1 121.3(3)
C2 C3 C4 118.2(3)
C5 C4 C3 122.1(3)
C5 C4 Cl1 119.5(3)
C3 C4 Cl1 118.4(2)
C4 C5 C6 119.6(3)
C5 C6 C1 119.6(3)
C5 C6 C7 119.5(2)
C1 C6 C7 120.7(2)
C11 C7 O1 123.9(2)
C11 C7 C6 123.6(2)
O1 C7 C6 112.5(2)
O2 C8 O1 115.9(3)
O2 C8 C9 126.7(3)
O1 C8 C9 117.2(2)
C10 C9 C17 125.9(3)
C10 C9 C8 121.9(2)
C17 C9 C8 112.2(2)
N2 C10 C9 123.5(3)
N2 C10 C11 121.4(2)
C9 C10 C11 115.1(2)
C7 C11 C10 118.5(2)
C7 C11 C12 116.0(2)
C10 C11 C12 124.8(2)
C11 C12 S1 111.24(18)
N2 C13 C14 102.5(2)
C15 C14 C13 102.9(2)
C14 C15 C16 102.2(2)
N2 C16 C15 104.2(2)
N1 C17 C9 175.6(3)
C18 S3 C29 96.46(13)
C24 O3 C25 120.5(2)
C27 N4 C30 123.1(2)
C27 N4 C33 125.4(2)
C30 N4 C33 109.3(2)
C19 C18 C23 119.9(3)
C19 C18 S3 118.8(2)
C23 C18 S3 121.2(2)
C20 C19 C18 120.7(3)
C19 C20 C21 119.7(3)
C22 C21 C20 121.0(3)
C22 C21 Cl2 119.2(3)
C20 C21 Cl2 119.7(2)
C21 C22 C23 120.0(3)
C22 C23 C18 118.6(3)
C22 C23 C24 120.4(3)
C18 C23 C24 120.8(2)
C28 C24 O3 123.2(3)
C28 C24 C23 125.2(3)
O3 C24 C23 111.5(2)
O4 C25 O3 116.7(3)
O4 C25 C26 126.2(3)
O3 C25 C26 117.0(2)
C34 C26 C27 125.9(3)
C34 C26 C25 112.4(2)
C27 C26 C25 121.7(3)
N4 C27 C26 124.0(3)
N4 C27 C28 121.2(2)
C26 C27 C28 114.8(2)
C24 C28 C27 119.6(2)
C24 C28 C29 114.4(3)
C27 C28 C29 125.5(2)
C28 C29 S3 111.64(19)
N4 C30 C31 104.0(2)
C30 C31 C32 102.5(2)
C33 C32 C31 101.5(2)
N4 C33 C32 103.7(2)
N3 C34 C26 175.8(3)

loop_
_geom_bond_atom_site_label_1
_geom_bond_atom_site_label_2
_geom_bond_distance
S1 C1 1.749(3)
S1 C12 1.809(3)
Cl1 C4 1.743(3)
O1 C7 1.366(3)
O1 C8 1.383(3)
O2 C8 1.213(3)
N1 C17 1.151(4)
N2 C10 1.331(4)
N2 C16 1.488(4)
N2 C13 1.500(3)
C1 C2 1.405(4)
C1 C6 1.406(4)
C2 C3 1.389(5)
C3 C4 1.399(5)
C4 C5 1.377(5)
C5 C6 1.406(4)
C6 C7 1.467(4)
C7 C11 1.352(4)
C8 C9 1.431(4)
C9 C10 1.427(3)
C9 C17 1.429(4)
C10 C11 1.464(4)
C11 C12 1.506(4)
C13 C14 1.531(4)
C14 C15 1.514(4)
C15 C16 1.526(4)
S3 C18 1.758(3)
S3 C29 1.803(3)
Cl2 C21 1.738(3)
O3 C24 1.365(3)
O3 C25 1.390(4)
O4 C25 1.210(3)
N3 C34 1.152(4)
N4 C27 1.330(4)
N4 C30 1.481(4)
N4 C33 1.489(3)
C18 C19 1.392(4)
C18 C23 1.417(4)
C19 C20 1.377(4)
C20 C21 1.387(5)
C21 C22 1.386(5)
C22 C23 1.401(4)
C23 C24 1.458(4)
C24 C28 1.348(4)
C25 C26 1.442(4)
C26 C34 1.421(4)
C26 C27 1.424(3)
C27 C28 1.459(4)
C28 C29 1.522(4)
C30 C31 1.519(4)
C31 C32 1.528(4)
C32 C33 1.516(4)
